data_2201952
loop_
_publ_author_name
'Laura Andrau'
'Jonathan White'

_publ_section_title
;
 <i>N</i>-Methyl-4-piperidyl <i>p</i>-nitrobenzoate at 130K
;
_journal_issue 1
_journal_name_full 'Acta Crystallographica Section E'
_journal_page_first o77
_journal_page_last o79
_journal_paper_doi 10.1107/S1600536802022407
_journal_volume 59
_journal_year 2003
_chemical_formula_iupac 'C13 H16 N2 O4'
_chemical_formula_moiety 'C13 H16 N2 O4'
_chemical_formula_sum 'C13 H16 N2 O4'
_chemical_formula_weight 264.28
_chemical_melting_point 93
_chemical_name_systematic
;
?
;
_space_group_IT_number 2
_symmetry_cell_setting triclinic
_symmetry_space_group_name_Hall '-P 1'
_symmetry_space_group_name_H-M 'P -1'
_atom_sites_solution_hydrogens geom
_atom_sites_solution_primary direct
_atom_sites_solution_secondary difmap
_audit_creation_method SHELXL-97
_cell_angle_alpha 99.030(2)
_cell_angle_beta 92.142(2)
_cell_angle_gamma 97.528(3)
_cell_formula_units_Z 2
_cell_length_a 6.3348(8)
_cell_length_b 7.6970(10)
_cell_length_c 13.9423(18)
_cell_measurement_reflns_used 1094
_cell_measurement_temperature 130.0(2)
_cell_measurement_theta_max 27.48
_cell_measurement_theta_min 2.71
_cell_volume 664.43(15)
_computing_cell_refinement SMART
_computing_data_collection 'SMART (Bruker, 2000)'
_computing_data_reduction 'SAINT (Bruker, 1999)'
_computing_molecular_graphics SHELXTL
_computing_publication_material SHELXTL
_computing_structure_refinement SHELXTL
_computing_structure_solution 'SHELXTL (Bruker, 1997)'
_diffrn_ambient_temperature 130.0(2)
_diffrn_measured_fraction_theta_full 0.916
_diffrn_measured_fraction_theta_max 0.916
_diffrn_measurement_device_type 'Bruker CCD area-detector'
_diffrn_measurement_method '\f and \w'
_diffrn_radiation_monochromator graphite
_diffrn_radiation_source 'sealed tube'
_diffrn_radiation_type MoK\a
_diffrn_radiation_wavelength 0.71073
_diffrn_reflns_av_R_equivalents 0.0322
_diffrn_reflns_av_sigmaI/netI 0.0510
_diffrn_reflns_limit_h_max 4
_diffrn_reflns_limit_h_min -8
_diffrn_reflns_limit_k_max 8
_diffrn_reflns_limit_k_min -9
_diffrn_reflns_limit_l_max 16
_diffrn_reflns_limit_l_min -17
_diffrn_reflns_number 3614
_diffrn_reflns_theta_full 27.50
_diffrn_reflns_theta_max 27.50
_diffrn_reflns_theta_min 1.48
_exptl_absorpt_coefficient_mu 0.099
_exptl_absorpt_correction_type none
_exptl_crystal_colour colourless
_exptl_crystal_density_diffrn 1.321
_exptl_crystal_density_method 'not measured'
_exptl_crystal_description plate
_exptl_crystal_F_000 280
_exptl_crystal_size_max 0.50
_exptl_crystal_size_mid 0.30
_exptl_crystal_size_min 0.07
_refine_diff_density_max 0.199
_refine_diff_density_min -0.194
_refine_ls_extinction_method none
_refine_ls_goodness_of_fit_ref 0.877
_refine_ls_hydrogen_treatment refall
_refine_ls_matrix_type full
_refine_ls_number_parameters 236
_refine_ls_number_reflns 2787
_refine_ls_number_restraints 0
_refine_ls_restrained_S_all 0.877
_refine_ls_R_factor_all 0.0600
_refine_ls_R_factor_gt 0.0413
_refine_ls_shift/su_max 0.000
_refine_ls_shift/su_mean 0.000
_refine_ls_structure_factor_coef Fsqd
_refine_ls_weighting_details 'calc w = 1/[\s^2^(Fo^2^)+(0.0462P)^2^] where P = (Fo^2^+2Fc^2^)/3'
_refine_ls_weighting_scheme calc
_refine_ls_wR_factor_gt 0.0902
_refine_ls_wR_factor_ref 0.0968
_reflns_number_gt 1915
_reflns_number_total 2787
_reflns_threshold_expression I>2\s(I)
_cod_data_source_file dn6047.cif
_cod_data_source_block I
_cod_database_code 2201952
_cod_database_fobs_code 2201952

loop_
_symmetry_equiv_pos_as_xyz
'x, y, z'
'-x, -y, -z'

loop_
_atom_site_label
_atom_site_fract_x
_atom_site_fract_y
_atom_site_fract_z
_atom_site_U_iso_or_equiv
_atom_site_adp_type
_atom_site_calc_flag
_atom_site_refinement_flags
_atom_site_occupancy
_atom_site_disorder_assembly
_atom_site_disorder_group
_atom_site_type_symbol
C1 0.2048(2) 0.3072(2) 0.66782(10) 0.0273(3) Uani d . 1 . . C
H1 0.260(2) 0.4324(19) 0.6786(9) 0.026(4) Uiso d . 1 . . H
C2 0.0202(2) 0.2667(2) 0.59229(10) 0.0288(3) Uani d . 1 . . C
H2A -0.092(2) 0.3469(19) 0.6126(10) 0.034(4) Uiso d . 1 . . H
H2B -0.041(2) 0.1428(19) 0.5912(10) 0.032(4) Uiso d . 1 . . H
C3 0.0987(2) 0.2894(2) 0.49284(10) 0.0305(4) Uani d . 1 . . C
H3A -0.020(2) 0.2537(18) 0.4443(10) 0.032(4) Uiso d . 1 . . H
H3B 0.151(2) 0.4145(18) 0.4930(9) 0.024(4) Uiso d . 1 . . H
C4 0.4462(2) 0.2273(2) 0.53698(11) 0.0299(3) Uani d . 1 . . C
H4A 0.510(2) 0.3587(19) 0.5389(10) 0.035(4) Uiso d . 1 . . H
H4B 0.558(2) 0.1508(18) 0.5155(10) 0.032(4) Uiso d . 1 . . H
C5 0.3794(2) 0.1974(2) 0.63776(11) 0.0312(4) Uani d . 1 . . C
H5A 0.325(2) 0.069(2) 0.6370(10) 0.034(4) Uiso d . 1 . . H
H5B 0.505(2) 0.2232(19) 0.6840(10) 0.037(4) Uiso d . 1 . . H
C6 0.3289(3) 0.1980(2) 0.36842(12) 0.0375(4) Uani d . 1 . . C
H6A 0.207(3) 0.155(2) 0.3204(12) 0.052(5) Uiso d . 1 . . H
H6B 0.443(3) 0.125(2) 0.3498(11) 0.047(5) Uiso d . 1 . . H
H6C 0.383(2) 0.325(2) 0.3606(11) 0.049(5) Uiso d . 1 . . H
C7 0.2210(2) 0.33825(19) 0.84218(10) 0.0301(3) Uani d . 1 . . C
C8 0.1023(2) 0.28964(18) 0.92706(10) 0.0281(3) Uani d . 1 . . C
C9 -0.1065(2) 0.2015(2) 0.91485(11) 0.0341(4) Uani d . 1 . . C
H9 -0.175(2) 0.167(2) 0.8494(11) 0.041(4) Uiso d . 1 . . H
C10 -0.2151(2) 0.1644(2) 0.99466(11) 0.0356(4) Uani d . 1 . . C
H10 -0.355(3) 0.107(2) 0.9889(12) 0.053(5) Uiso d . 1 . . H
C11 -0.1135(2) 0.21507(19) 1.08604(10) 0.0306(3) Uani d . 1 . . C
C12 0.0934(2) 0.3020(2) 1.10049(11) 0.0332(4) Uani d . 1 . . C
H12 0.157(2) 0.337(2) 1.1658(11) 0.045(4) Uiso d . 1 . . H
C13 0.2006(2) 0.3385(2) 1.02006(11) 0.0319(4) Uani d . 1 . . C
H13 0.335(2) 0.398(2) 1.0292(10) 0.038(4) Uiso d . 1 . . H
N1 0.26463(17) 0.17903(15) 0.46569(8) 0.0274(3) Uani d . 1 . . N
N2 -0.2311(2) 0.17568(18) 1.17124(9) 0.0380(3) Uani d . 1 . . N
O1 0.11629(14) 0.26353(13) 0.75790(7) 0.0313(3) Uani d . 1 . . O
O2 0.38872(15) 0.43602(14) 0.84938(7) 0.0424(3) Uani d . 1 . . O
O3 -0.40037(18) 0.07581(17) 1.15680(8) 0.0597(4) Uani d . 1 . . O
O4 -0.15396(17) 0.24315(16) 1.25239(7) 0.0466(3) Uani d . 1 . . O

loop_
_atom_site_aniso_label
_atom_site_aniso_U_11
_atom_site_aniso_U_22
_atom_site_aniso_U_33
_atom_site_aniso_U_12
_atom_site_aniso_U_13
_atom_site_aniso_U_23
C1 0.0263(7) 0.0277(8) 0.0269(8) -0.0008(6) 0.0029(6) 0.0046(6)
C2 0.0226(7) 0.0332(9) 0.0311(8) 0.0046(7) 0.0017(6) 0.0057(7)
C3 0.0266(8) 0.0363(9) 0.0297(8) 0.0062(7) 0.0011(6) 0.0079(7)
C4 0.0231(7) 0.0310(9) 0.0353(9) 0.0041(7) 0.0021(6) 0.0041(7)
C5 0.0259(8) 0.0367(9) 0.0309(8) 0.0044(7) -0.0027(6) 0.0061(7)
C6 0.0385(9) 0.0438(11) 0.0330(9) 0.0119(8) 0.0071(7) 0.0088(8)
C7 0.0275(8) 0.0317(8) 0.0289(8) -0.0004(6) -0.0019(6) 0.0032(6)
C8 0.0272(7) 0.0265(8) 0.0291(8) 0.0015(6) 0.0004(6) 0.0020(6)
C9 0.0329(8) 0.0388(9) 0.0268(8) -0.0051(7) -0.0022(7) 0.0025(7)
C10 0.0292(8) 0.0410(9) 0.0327(9) -0.0068(7) 0.0003(7) 0.0042(7)
C11 0.0323(8) 0.0322(8) 0.0269(8) 0.0028(6) 0.0041(6) 0.0046(6)
C12 0.0330(8) 0.0368(9) 0.0275(8) 0.0005(7) -0.0041(7) 0.0032(7)
C13 0.0249(8) 0.0349(9) 0.0328(8) -0.0027(6) -0.0018(6) 0.0030(7)
N1 0.0260(6) 0.0306(7) 0.0259(6) 0.0060(5) 0.0023(5) 0.0038(5)
N2 0.0382(8) 0.0441(8) 0.0303(7) 0.0004(6) 0.0026(6) 0.0061(6)
O1 0.0292(5) 0.0362(6) 0.0256(5) -0.0051(4) 0.0015(4) 0.0042(4)
O2 0.0334(6) 0.0542(7) 0.0330(6) -0.0143(5) -0.0002(5) 0.0037(5)
O3 0.0500(8) 0.0795(10) 0.0394(7) -0.0255(7) 0.0085(6) 0.0060(6)
O4 0.0445(7) 0.0666(8) 0.0262(6) 0.0024(6) -0.0003(5) 0.0046(5)

loop_
_atom_type_symbol
_atom_type_description
_atom_type_scat_dispersion_real
_atom_type_scat_dispersion_imag
_atom_type_scat_source
C C 0.0033 0.0016 'International Tables Vol C Tables 4.2.6.8 and 6.1.1.4'
H H 0.0000 0.0000 'International Tables Vol C Tables 4.2.6.8 and 6.1.1.4'
N N 0.0061 0.0033 'International Tables Vol C Tables 4.2.6.8 and 6.1.1.4'
O O 0.0106 0.0060 'International Tables Vol C Tables 4.2.6.8 and 6.1.1.4'

loop_
_geom_angle_atom_site_label_1
_geom_angle_atom_site_label_2
_geom_angle_atom_site_label_3
_geom_angle
_geom_angle_publ_flag
O1 C1 C2 105.68(10) y
O1 C1 C5 111.02(11) y
C2 C1 C5 110.75(13) y
O1 C1 H1 108.1(8) ?
C2 C1 H1 110.8(8) ?
C5 C1 H1 110.4(8) ?
C1 C2 C3 110.17(12) y
C1 C2 H2A 109.1(8) ?
C3 C2 H2A 111.9(8) ?
C1 C2 H2B 107.0(8) ?
C3 C2 H2B 109.4(8) ?
H2A C2 H2B 109.1(12) ?
N1 C3 C2 111.64(12) y
N1 C3 H3A 107.9(8) ?
C2 C3 H3A 109.1(8) ?
N1 C3 H3B 110.6(8) ?
C2 C3 H3B 109.2(8) ?
H3A C3 H3B 108.3(11) ?
N1 C4 C5 110.73(11) y
N1 C4 H4A 110.0(7) ?
C5 C4 H4A 110.0(8) ?
N1 C4 H4B 107.8(8) ?
C5 C4 H4B 109.9(8) ?
H4A C4 H4B 108.4(11) ?
C1 C5 C4 109.53(12) y
C1 C5 H5A 109.0(8) ?
C4 C5 H5A 110.3(8) ?
C1 C5 H5B 113.1(9) ?
C4 C5 H5B 109.8(9) ?
H5A C5 H5B 105.1(11) ?
N1 C6 H6A 110.1(9) ?
N1 C6 H6B 110.7(9) ?
H6A C6 H6B 107.1(13) ?
N1 C6 H6C 114.0(9) ?
H6A C6 H6C 107.2(12) ?
H6B C6 H6C 107.5(13) ?
O2 C7 O1 124.42(13) y
O2 C7 C8 124.05(13) y
O1 C7 C8 111.52(11) y
C13 C8 C9 119.70(14) y
C13 C8 C7 118.99(12) y
C9 C8 C7 121.28(12) y
C10 C9 C8 120.10(14) y
C10 C9 H9 120.3(9) ?
C8 C9 H9 119.6(9) ?
C9 C10 C11 118.84(14) y
C9 C10 H10 122.1(10) ?
C11 C10 H10 119.0(10) ?
C10 C11 C12 122.43(14) y
C10 C11 N2 118.55(13) y
C12 C11 N2 119.02(12) y
C13 C12 C11 118.23(13) y
C13 C12 H12 122.4(9) ?
C11 C12 H12 119.4(9) ?
C12 C13 C8 120.70(14) y
C12 C13 H13 118.6(9) ?
C8 C13 H13 120.7(9) ?
C6 N1 C3 110.08(12) y
C6 N1 C4 111.18(12) y
C3 N1 C4 109.89(12) y
O4 N2 O3 123.51(13) y
O4 N2 C11 118.41(12) y
O3 N2 C11 118.08(12) y
C7 O1 C1 118.26(10) y

loop_
_geom_bond_atom_site_label_1
_geom_bond_atom_site_label_2
_geom_bond_site_symmetry_2
_geom_bond_distance
_geom_bond_publ_flag
C1 O1 . 1.4630(16) y
C1 C2 . 1.5111(18) y
C1 C5 . 1.510(2) y
C1 H1 . 0.968(14) ?
C2 C3 . 1.518(2) y
C2 H2A . 1.019(15) ?
C2 H2B . 0.980(14) ?
C3 N1 . 1.4603(18) y
C3 H3A . 0.973(14) ?
C3 H3B . 0.976(13) ?
C4 N1 . 1.4616(17) y
C4 C5 . 1.525(2) y
C4 H4A . 1.034(14) ?
C4 H4B . 1.004(14) ?
C5 H5A . 1.001(15) ?
C5 H5B . 0.982(14) ?
C6 N1 . 1.4540(19) y
C6 H6A . 0.990(16) ?
C6 H6B . 0.990(16) ?
C6 H6C . 1.018(17) ?
C7 O2 . 1.2101(16) y
C7 O1 . 1.3345(15) y
C7 C8 . 1.496(2) y
C8 C13 . 1.391(2) y
C8 C9 . 1.3969(19) y
C9 C10 . 1.378(2) y
C9 H9 . 0.978(15) ?
C10 C11 . 1.381(2) y
C10 H10 . 0.935(16) ?
C11 C12 . 1.3837(19) y
C11 N2 . 1.4761(18) y
C12 C13 . 1.380(2) y
C12 H12 . 0.965(15) ?
C13 H13 . 0.906(15) ?
N2 O4 . 1.2233(15) y
N2 O3 . 1.2247(15) y

loop_
_geom_torsion_atom_site_label_1
_geom_torsion_atom_site_label_2
_geom_torsion_atom_site_label_3
_geom_torsion_atom_site_label_4
_geom_torsion
_geom_torsion_publ_flag
O1 C1 C2 C3 -174.20(12) y
C5 C1 C2 C3 -53.88(17) y
C1 C2 C3 N1 56.30(17) y
O1 C1 C5 C4 172.16(11) y
C2 C1 C5 C4 55.07(16) y
N1 C4 C5 C1 -58.72(17) y
O2 C7 C8 C13 -9.1(2) ?
O1 C7 C8 C13 172.31(12) ?
O2 C7 C8 C9 168.93(14) ?
O1 C7 C8 C9 -9.7(2) ?
C13 C8 C9 C10 0.5(2) ?
C7 C8 C9 C10 -177.46(14) ?
C8 C9 C10 C11 -0.3(2) ?
C9 C10 C11 C12 0.1(2) ?
C9 C10 C11 N2 179.72(14) ?
C10 C11 C12 C13 -0.1(2) ?
N2 C11 C12 C13 -179.71(14) ?
C11 C12 C13 C8 0.3(2) ?
C9 C8 C13 C12 -0.5(2) ?
C7 C8 C13 C12 177.51(14) ?
C2 C3 N1 C6 177.42(13) y
C2 C3 N1 C4 -59.80(15) y
C5 C4 N1 C6 -176.98(13) y
C5 C4 N1 C3 60.89(16) y
C10 C11 N2 O4 -169.27(14) ?
C12 C11 N2 O4 10.3(2) ?
C10 C11 N2 O3 11.3(2) ?
C12 C11 N2 O3 -169.09(14) ?
O2 C7 O1 C1 -2.4(2) ?
C8 C7 O1 C1 176.18(11) ?
C2 C1 O1 C7 -158.28(12) ?
C5 C1 O1 C7 81.57(15) ?

loop_
_cod_related_entry_id
_cod_related_entry_database
_cod_related_entry_code
1 ChemSpider 4417277
